data_7712077
loop_
_publ_author_name
'Cort&#xe9;s, Paula'
'Castroagud&#xed;n, Mari&#xf1;a'
'Kesternich, V&#xed;ctor'
'P&#xe9;rez-Fehrmann, Marcia'
'Carmona, Erico'
'Zaragoza, Guillermo'
'Vizcarra, Arnoldo'
'Hern&#xe1;ndez-Saravia, Lucas Patricio'
'Nelson, Ronald'

_publ_section_title
;
 Ligand influence in electrocatalytic properties of Cu(II) triazole
 complexes for hydrogen peroxide detection in aqueous media.
;
_journal_issue 5
_journal_name_full 'Dalton transactions (Cambridge, England : 2003)'
_journal_page_first 1476
_journal_page_last 1486
_journal_paper_doi 10.1039/d2dt03549a
_journal_volume 52
_journal_year 2023
_chemical_formula_moiety 'C20 H18 Cu N8 O10, 2(C3 H7 N O), 2(H2 O)'
_chemical_formula_sum 'C26 H36 Cu N10 O14'
_chemical_formula_weight 776.19
_space_group_IT_number 2
_space_group_name_Hall '-P 1'
_space_group_name_H-M_alt 'P -1'
_symmetry_cell_setting triclinic
_symmetry_Int_Tables_number 2
_symmetry_space_group_name_Hall '-P 1'
_symmetry_space_group_name_H-M 'P -1'
_atom_sites_solution_hydrogens mixed
_atom_sites_solution_primary dual
_atom_sites_solution_secondary dual
_audit_conform_dict_location ftp://ftp.iucr.org/pub/cif_core.dic
_audit_conform_dict_name cif_core.dic
_audit_conform_dict_version 2.4.5
_audit_creation_date 2021-10-18T12:32:58-00:00
_audit_creation_method 'WinGX routine CIF_UPDATE'
_audit_update_record
;
2022-05-09 deposited with the CCDC.	2023-01-10 downloaded from the CCDC.
;
_cell_angle_alpha 102.804(2)
_cell_angle_beta 92.714(2)
_cell_angle_gamma 109.580(2)
_cell_formula_units_Z 1
_cell_length_a 7.3942(4)
_cell_length_b 8.0737(4)
_cell_length_c 15.2816(8)
_cell_measurement_reflns_used 9921
_cell_measurement_temperature 100(2)
_cell_measurement_theta_max 28.28
_cell_measurement_theta_min 2.76
_cell_measurement_wavelength 0.71073
_cell_volume 830.79(8)
_computing_cell_refinement 'APPEX3v2018.7-2 (BRUKER AXS, 2005)'
_computing_data_collection 'APPEX3v2018.7-2 (BRUKER AXS, 2005)'
_computing_data_reduction 'APPEX3v2018.7-2 (BRUKER AXS, 2005)'
_computing_molecular_graphics 'Ortep for Windows (Farrugia, 2012)'
_computing_publication_material 'WinGX publication routines (Farrugia, 2012)'
_computing_structure_refinement 'SHELXL-2018/3 (Sheldrick, 2018)'
_computing_structure_solution 'SHELXT 2018/2 (Sheldrick, 2018)'
_diffrn_ambient_temperature 100(2)
_diffrn_detector_area_resol_mean 7.3910
_diffrn_measured_fraction_theta_full 0.999
_diffrn_measured_fraction_theta_max 0.999
_diffrn_measurement_device_type 'Bruker D8 VENTURE PHOTON III-14'
_diffrn_measurement_method 'omega and phi'
_diffrn_radiation_monochromator 'Incoatec multilayer mirror'
_diffrn_radiation_probe x-ray
_diffrn_radiation_type MoK\a
_diffrn_radiation_wavelength 0.71073
_diffrn_reflns_av_R_equivalents 0.0387
_diffrn_reflns_av_unetI/netI 0.0233
_diffrn_reflns_Laue_measured_fraction_full 0.999
_diffrn_reflns_Laue_measured_fraction_max 0.999
_diffrn_reflns_limit_h_max 9
_diffrn_reflns_limit_h_min -9
_diffrn_reflns_limit_k_max 10
_diffrn_reflns_limit_k_min -10
_diffrn_reflns_limit_l_max 20
_diffrn_reflns_limit_l_min -20
_diffrn_reflns_number 30694
_diffrn_reflns_point_group_measured_fraction_full 0.999
_diffrn_reflns_point_group_measured_fraction_max 0.999
_diffrn_reflns_theta_full 25.242
_diffrn_reflns_theta_max 28.274
_diffrn_reflns_theta_min 2.758
_diffrn_source 'INCOATEC microfocus sealed tube'
_diffrn_source_type 'Incoatec I\mS 3.0'
_diffrn_standards_number 0
_exptl_absorpt_coefficient_mu 0.741
_exptl_absorpt_correction_T_max 0.9705
_exptl_absorpt_correction_T_min 0.9171
_exptl_absorpt_process_details
;
SADABS-2016/2 - Bruker AXS area detector scaling and absorption correction
;
_exptl_crystal_colour Blue
_exptl_crystal_density_diffrn 1.551
_exptl_crystal_density_method 'not measured'
_exptl_crystal_description Plate
_exptl_crystal_F_000 403
_exptl_crystal_size_max 0.10
_exptl_crystal_size_mid 0.09
_exptl_crystal_size_min 0.04
_refine_diff_density_max 0.375
_refine_diff_density_min -0.397
_refine_diff_density_rms 0.053
_refine_ls_extinction_method none
_refine_ls_goodness_of_fit_ref 1.047
_refine_ls_hydrogen_treatment mixed
_refine_ls_matrix_type full
_refine_ls_number_constraints 0
_refine_ls_number_parameters 251
_refine_ls_number_reflns 4111
_refine_ls_number_restraints 0
_refine_ls_restrained_S_all 1.047
_refine_ls_R_factor_all 0.0328
_refine_ls_R_factor_gt 0.0275
_refine_ls_shift/su_max 0
_refine_ls_shift/su_mean 0
_refine_ls_structure_factor_coef Fsqd
_refine_ls_weighting_details 'w=1/[\s^2^(Fo^2^)+(0.0243P)^2^+0.5661P] where P=(Fo^2^+2Fc^2^)/3'
_refine_ls_weighting_scheme calc
_refine_ls_wR_factor_gt 0.0645
_refine_ls_wR_factor_ref 0.0673
_reflns_Friedel_coverage 0
_reflns_number_gt 3732
_reflns_number_total 4111
_reflns_threshold_expression 'I > 2\s(I)'
_cod_data_source_file d2dt03549a2.cif
_cod_data_source_block Cu(LNO2)2
_cod_depositor_comments 'Adding full bibliography for 7712077--7712079.cif.'
_cod_database_code 7712077
_shelx_estimated_absorpt_t_min 0.93
_shelx_estimated_absorpt_t_max 0.971
_shelx_shelxl_version_number 2018/3

loop_
_symmetry_equiv_pos_as_xyz
'x, y, z'
'-x, -y, -z'

loop_
_atom_site_label
_atom_site_type_symbol
_atom_site_fract_x
_atom_site_fract_y
_atom_site_fract_z
_atom_site_U_iso_or_equiv
_atom_site_adp_type
_atom_site_occupancy
_atom_site_site_symmetry_order
_atom_site_calc_flag
_atom_site_refinement_flags_posn
_atom_site_refinement_flags_adp
_atom_site_refinement_flags_occupancy
_atom_site_disorder_assembly
_atom_site_disorder_group
Cu1 Cu 1 1 0.5 0.01244(7) Uani 1 2 d S . P . .
N4 N 0.29729(19) -0.07070(16) 0.05292(9) 0.0195(3) Uani 1 1 d . . . . .
O3 O 0.14094(18) -0.10469(17) 0.00883(9) 0.0339(3) Uani 1 1 d . . . . .
O4 O 0.39800(17) -0.16470(14) 0.03672(8) 0.0238(2) Uani 1 1 d . . . . .
C1 C 0.3677(2) 0.09133(18) 0.12997(9) 0.0161(3) Uani 1 1 d . . . . .
C2 C 0.2487(2) 0.19037(19) 0.15316(10) 0.0182(3) Uani 1 1 d . . . . .
H2 H 0.125118 0.156443 0.119285 0.022 Uiso 1 1 calc R U . . .
C3 C 0.3142(2) 0.34061(19) 0.22713(10) 0.0178(3) Uani 1 1 d . . . . .
H3 H 0.236647 0.412376 0.244251 0.021 Uiso 1 1 calc R U . . .
C4 C 0.4947(2) 0.38442(18) 0.27574(9) 0.0138(3) Uani 1 1 d . . . . .
C5 C 0.6131(2) 0.28422(19) 0.25110(9) 0.0152(3) Uani 1 1 d . . . . .
H5 H 0.736484 0.317216 0.28501 0.018 Uiso 1 1 calc R U . . .
C6 C 0.5495(2) 0.13600(19) 0.17672(10) 0.0164(3) Uani 1 1 d . . . . .
H6 H 0.628707 0.066563 0.158156 0.02 Uiso 1 1 calc R U . . .
N1 N 0.56600(16) 0.53865(15) 0.35213(8) 0.0126(2) Uani 1 1 d . . . . .
N2 N 0.75872(16) 0.63796(15) 0.36349(8) 0.0136(2) Uani 1 1 d . . . . .
N3 N 0.78629(16) 0.77142(15) 0.43438(8) 0.0123(2) Uani 1 1 d . . . . .
C7 C 0.61850(19) 0.76075(18) 0.46928(9) 0.0119(2) Uani 1 1 d . . . . .
C8 C 0.47237(19) 0.61088(18) 0.41651(9) 0.0128(3) Uani 1 1 d . . . . .
C9 C 0.2614(2) 0.53982(19) 0.42375(10) 0.0175(3) Uani 1 1 d . . . . .
H9A H 0.193912 0.595344 0.389118 0.026 Uiso 1 1 calc R U . . .
H9B H 0.241577 0.569739 0.487444 0.026 Uiso 1 1 calc R U . . .
H9C H 0.210028 0.40764 0.39945 0.026 Uiso 1 1 calc R U . . .
C10 C 0.63089(19) 0.90633(18) 0.55102(9) 0.0125(2) Uani 1 1 d . . . . .
O1 O 0.48682(14) 0.90211(14) 0.58988(7) 0.0167(2) Uani 1 1 d . . . . .
O2 O 0.79924(14) 1.02902(13) 0.57595(6) 0.0144(2) Uani 1 1 d . . . . .
O5W O 0.90309(15) 1.15319(14) 0.39954(7) 0.0163(2) Uani 1 1 d . . . . .
H51 H 0.794(3) 1.151(3) 0.4109(14) 0.033(6) Uiso 1 1 d . . . . .
H52 H 0.886(3) 1.087(3) 0.3467(16) 0.038(6) Uiso 1 1 d . . . . .
O6W O 0.42548(17) 0.78637(15) 0.26119(8) 0.0223(2) Uani 1 1 d . . . . .
H61 H 0.534(3) 0.812(3) 0.2435(14) 0.031(5) Uiso 1 1 d . . . . .
H62 H 0.437(3) 0.874(3) 0.3062(16) 0.040(6) Uiso 1 1 d . . . . .
O7 O 0.83092(16) 0.92615(15) 0.22692(7) 0.0216(2) Uani 1 1 d . . . . .
C11 C 0.9254(2) 0.8237(2) 0.21467(10) 0.0179(3) Uani 1 1 d . . . . .
H11 H 1.036282 0.852211 0.257117 0.021 Uiso 1 1 calc R U . . .
N5 N 0.88255(18) 0.67726(17) 0.14652(8) 0.0192(3) Uani 1 1 d . . . . .
C12 C 1.0009(2) 0.5635(2) 0.13695(11) 0.0244(3) Uani 1 1 d . . . . .
H12A H 0.922166 0.440848 0.140166 0.037 Uiso 1 1 calc R U . . .
H12B H 1.109829 0.615454 0.185846 0.037 Uiso 1 1 calc R U . . .
H12C H 1.050407 0.557808 0.078411 0.037 Uiso 1 1 calc R U . . .
C13 C 0.7147(3) 0.6233(3) 0.07899(11) 0.0300(4) Uani 1 1 d . . . . .
H13A H 0.646029 0.708681 0.093956 0.045 Uiso 1 1 calc R U . . .
H13B H 0.627822 0.500742 0.078252 0.045 Uiso 1 1 calc R U . . .
H13C H 0.756974 0.624186 0.019224 0.045 Uiso 1 1 calc R U . . .

loop_
_atom_site_aniso_label
_atom_site_aniso_U_11
_atom_site_aniso_U_22
_atom_site_aniso_U_33
_atom_site_aniso_U_23
_atom_site_aniso_U_13
_atom_site_aniso_U_12
Cu1 0.00759(11) 0.01257(12) 0.01321(12) -0.00127(8) 0.00141(8) 0.00145(8)
N4 0.0217(6) 0.0154(6) 0.0176(6) 0.0009(5) 0.0005(5) 0.0040(5)
O3 0.0275(6) 0.0320(6) 0.0303(7) -0.0121(5) -0.0129(5) 0.0107(5)
O4 0.0300(6) 0.0171(5) 0.0224(6) -0.0007(4) 0.0024(5) 0.0098(5)
C1 0.0193(7) 0.0119(6) 0.0135(6) 0.0015(5) 0.0000(5) 0.0025(5)
C2 0.0163(7) 0.0166(6) 0.0183(7) 0.0007(5) -0.0041(5) 0.0045(5)
C3 0.0178(7) 0.0158(6) 0.0188(7) 0.0012(5) -0.0019(5) 0.0073(5)
C4 0.0153(6) 0.0107(6) 0.0129(6) 0.0020(5) -0.0002(5) 0.0024(5)
C5 0.0139(6) 0.0160(6) 0.0146(6) 0.0035(5) -0.0013(5) 0.0043(5)
C6 0.0184(7) 0.0154(6) 0.0164(7) 0.0041(5) 0.0022(5) 0.0072(5)
N1 0.0103(5) 0.0112(5) 0.0138(5) 0.0017(4) -0.0011(4) 0.0020(4)
N2 0.0104(5) 0.0128(5) 0.0147(6) 0.0016(4) 0.0001(4) 0.0020(4)
N3 0.0110(5) 0.0119(5) 0.0129(5) 0.0019(4) 0.0015(4) 0.0036(4)
C7 0.0098(6) 0.0131(6) 0.0131(6) 0.0044(5) 0.0014(5) 0.0035(5)
C8 0.0122(6) 0.0131(6) 0.0136(6) 0.0047(5) 0.0009(5) 0.0044(5)
C9 0.0105(6) 0.0169(7) 0.0218(7) 0.0036(5) 0.0021(5) 0.0016(5)
C10 0.0115(6) 0.0147(6) 0.0120(6) 0.0039(5) 0.0010(5) 0.0053(5)
O1 0.0115(5) 0.0214(5) 0.0157(5) 0.0027(4) 0.0041(4) 0.0048(4)
O2 0.0102(4) 0.0152(5) 0.0138(5) -0.0014(4) 0.0016(4) 0.0028(4)
O5W 0.0114(5) 0.0170(5) 0.0182(5) 0.0010(4) 0.0018(4) 0.0044(4)
O6W 0.0229(6) 0.0194(5) 0.0217(6) 0.0017(5) 0.0028(5) 0.0058(4)
O7 0.0220(5) 0.0239(5) 0.0188(5) 0.0001(4) 0.0020(4) 0.0114(4)
C11 0.0163(7) 0.0217(7) 0.0150(7) 0.0043(5) 0.0022(5) 0.0061(6)
N5 0.0181(6) 0.0234(6) 0.0158(6) 0.0006(5) -0.0016(5) 0.0102(5)
C12 0.0233(8) 0.0236(8) 0.0270(8) 0.0007(6) 0.0000(6) 0.0130(6)
C13 0.0286(9) 0.0362(9) 0.0224(8) -0.0057(7) -0.0080(7) 0.0179(7)

loop_
_atom_type_symbol
_atom_type_description
_atom_type_scat_dispersion_real
_atom_type_scat_dispersion_imag
_atom_type_scat_source
C C 0.0033 0.0016 'International Tables Vol C Tables 4.2.6.8 and 6.1.1.4'
H H 0 0 'International Tables Vol C Tables 4.2.6.8 and 6.1.1.4'
N N 0.0061 0.0033 'International Tables Vol C Tables 4.2.6.8 and 6.1.1.4'
O O 0.0106 0.006 'International Tables Vol C Tables 4.2.6.8 and 6.1.1.4'
Cu Cu 0.3201 1.2651 'International Tables Vol C Tables 4.2.6.8 and 6.1.1.4'

loop_
_geom_angle_atom_site_label_1
_geom_angle_atom_site_label_2
_geom_angle_atom_site_label_3
_geom_angle
_geom_angle_site_symmetry_1
_geom_angle_site_symmetry_3
_geom_angle_publ_flag
O2 Cu1 O2 180 2_776 . ?
O2 Cu1 N3 97.28(4) 2_776 . ?
O2 Cu1 N3 82.72(4) . . ?
O2 Cu1 N3 82.72(4) 2_776 2_776 ?
O2 Cu1 N3 97.28(4) . 2_776 ?
N3 Cu1 N3 180 . 2_776 ?
O2 Cu1 O5W 90.77(4) 2_776 2_776 ?
O2 Cu1 O5W 89.23(4) . 2_776 ?
N3 Cu1 O5W 91.19(4) . 2_776 ?
N3 Cu1 O5W 88.81(4) 2_776 2_776 ?
O2 Cu1 O5W 89.23(4) 2_776 . ?
O2 Cu1 O5W 90.77(4) . . ?
N3 Cu1 O5W 88.81(4) . . ?
N3 Cu1 O5W 91.19(4) 2_776 . ?
O5W Cu1 O5W 180 2_776 . ?
O3 N4 O4 123.55(13) . . ?
O3 N4 C1 118.18(13) . . ?
O4 N4 C1 118.28(12) . . ?
C2 C1 C6 122.99(13) . . ?
C2 C1 N4 118.73(13) . . ?
C6 C1 N4 118.27(13) . . ?
C1 C2 C3 118.44(13) . . ?
C1 C2 H2 120.8 . . ?
C3 C2 H2 120.8 . . ?
C2 C3 C4 119.07(13) . . ?
C2 C3 H3 120.5 . . ?
C4 C3 H3 120.5 . . ?
C3 C4 C5 121.74(13) . . ?
C3 C4 N1 120.28(12) . . ?
C5 C4 N1 117.96(12) . . ?
C6 C5 C4 119.34(13) . . ?
C6 C5 H5 120.3 . . ?
C4 C5 H5 120.3 . . ?
C5 C6 C1 118.39(13) . . ?
C5 C6 H6 120.8 . . ?
C1 C6 H6 120.8 . . ?
N2 N1 C8 112.06(11) . . ?
N2 N1 C4 116.78(11) . . ?
C8 N1 C4 131.13(11) . . ?
N3 N2 N1 105.22(11) . . ?
N2 N3 C7 111.18(11) . . ?
N2 N3 Cu1 137.95(9) . . ?
C7 N3 Cu1 110.57(9) . . ?
N3 C7 C8 108.36(12) . . ?
N3 C7 C10 116.40(11) . . ?
C8 C7 C10 135.23(12) . . ?
N1 C8 C7 103.18(11) . . ?
N1 C8 C9 126.57(12) . . ?
C7 C8 C9 130.25(13) . . ?
C8 C9 H9A 109.5 . . ?
C8 C9 H9B 109.5 . . ?
H9A C9 H9B 109.5 . . ?
C8 C9 H9C 109.5 . . ?
H9A C9 H9C 109.5 . . ?
H9B C9 H9C 109.5 . . ?
O1 C10 O2 125.02(12) . . ?
O1 C10 C7 120.65(12) . . ?
O2 C10 C7 114.33(11) . . ?
C10 O2 Cu1 115.74(8) . . ?
Cu1 O5W H51 105.1(15) . . ?
Cu1 O5W H52 107.4(15) . . ?
H51 O5W H52 105(2) . . ?
H61 O6W H62 105(2) . . ?
O7 C11 N5 124.55(14) . . ?
O7 C11 H11 117.7 . . ?
N5 C11 H11 117.7 . . ?
C11 N5 C13 121.21(13) . . ?
C11 N5 C12 121.22(13) . . ?
C13 N5 C12 117.57(13) . . ?
N5 C12 H12A 109.5 . . ?
N5 C12 H12B 109.5 . . ?
H12A C12 H12B 109.5 . . ?
N5 C12 H12C 109.5 . . ?
H12A C12 H12C 109.5 . . ?
H12B C12 H12C 109.5 . . ?
N5 C13 H13A 109.5 . . ?
N5 C13 H13B 109.5 . . ?
H13A C13 H13B 109.5 . . ?
N5 C13 H13C 109.5 . . ?
H13A C13 H13C 109.5 . . ?
H13B C13 H13C 109.5 . . ?

loop_
_geom_bond_atom_site_label_1
_geom_bond_atom_site_label_2
_geom_bond_distance
_geom_bond_site_symmetry_2
_geom_bond_publ_flag
Cu1 O2 1.9701(9) 2_776 ?
Cu1 O2 1.9701(9) . ?
Cu1 N3 1.9959(11) . ?
Cu1 N3 1.9959(11) 2_776 ?
Cu1 O5W 2.3940(11) 2_776 ?
Cu1 O5W 2.3940(11) . ?
N4 O3 1.2237(17) . ?
N4 O4 1.2267(17) . ?
N4 C1 1.4736(17) . ?
C1 C2 1.384(2) . ?
C1 C6 1.385(2) . ?
C2 C3 1.3894(19) . ?
C2 H2 0.95 . ?
C3 C4 1.3898(19) . ?
C3 H3 0.95 . ?
C4 C5 1.3908(19) . ?
C4 N1 1.4314(17) . ?
C5 C6 1.3837(19) . ?
C5 H5 0.95 . ?
C6 H6 0.95 . ?
N1 N2 1.3611(15) . ?
N1 C8 1.3668(17) . ?
N2 N3 1.3002(16) . ?
N3 C7 1.3574(17) . ?
C7 C8 1.3750(18) . ?
C7 C10 1.4888(18) . ?
C8 C9 1.4896(18) . ?
C9 H9A 0.98 . ?
C9 H9B 0.98 . ?
C9 H9C 0.98 . ?
C10 O1 1.2382(16) . ?
C10 O2 1.2796(16) . ?
O5W H51 0.83(2) . ?
O5W H52 0.84(2) . ?
O6W H61 0.84(2) . ?
O6W H62 0.85(2) . ?
O7 C11 1.2407(18) . ?
C11 N5 1.3245(19) . ?
C11 H11 0.95 . ?
N5 C13 1.454(2) . ?
N5 C12 1.4566(19) . ?
C12 H12A 0.98 . ?
C12 H12B 0.98 . ?
C12 H12C 0.98 . ?
C13 H13A 0.98 . ?
C13 H13B 0.98 . ?
C13 H13C 0.98 . ?

loop_
_geom_hbond_atom_site_label_D
_geom_hbond_atom_site_label_H
_geom_hbond_atom_site_label_A
_geom_hbond_distance_DH
_geom_hbond_distance_HA
_geom_hbond_distance_DA
_geom_hbond_angle_DHA
_geom_hbond_site_symmetry_A
_geom_hbond_publ_flag
C2 H2 O3 0.95 2.57 3.4837(19) 161.7 2 yes
C6 H6 O7 0.95 2.48 3.2519(18) 138.6 1_545 yes
C9 H9C O5W 0.98 2.5 3.2792(17) 136.4 1_445 yes
O5W H51 O1 0.83(2) 1.97(2) 2.7841(14) 166(2) 2_676 yes
O5W H52 O7 0.84(2) 1.93(2) 2.7698(15) 176(2) . yes
O6W H61 O7 0.84(2) 2.13(2) 2.9459(16) 167(2) . yes
O6W H62 O1 0.85(2) 2.01(2) 2.8558(15) 170(2) 2_676 yes
C11 H11 O2 0.95 2.6 3.4454(18) 148.8 2_776 yes
C12 H12B O6W 0.98 2.36 3.291(2) 158.9 1_655 yes
C13 H13A O4 0.98 2.58 3.444(2) 146.6 1_565 yes

loop_
_geom_torsion_atom_site_label_1
_geom_torsion_atom_site_label_2
_geom_torsion_atom_site_label_3
_geom_torsion_atom_site_label_4
_geom_torsion
_geom_torsion_site_symmetry_1
_geom_torsion_site_symmetry_2
_geom_torsion_site_symmetry_3
_geom_torsion_site_symmetry_4
_geom_torsion_publ_flag
O3 N4 C1 C2 4.6(2) . . . . ?
O4 N4 C1 C2 -175.07(13) . . . . ?
O3 N4 C1 C6 -176.31(14) . . . . ?
O4 N4 C1 C6 4.1(2) . . . . ?
C6 C1 C2 C3 -0.5(2) . . . . ?
N4 C1 C2 C3 178.57(13) . . . . ?
C1 C2 C3 C4 -0.9(2) . . . . ?
C2 C3 C4 C5 1.4(2) . . . . ?
C2 C3 C4 N1 179.87(13) . . . . ?
C3 C4 C5 C6 -0.5(2) . . . . ?
N1 C4 C5 C6 -179.02(12) . . . . ?
C4 C5 C6 C1 -0.8(2) . . . . ?
C2 C1 C6 C5 1.4(2) . . . . ?
N4 C1 C6 C5 -177.69(12) . . . . ?
C3 C4 N1 N2 -142.08(13) . . . . ?
C5 C4 N1 N2 36.43(17) . . . . ?
C3 C4 N1 C8 35.4(2) . . . . ?
C5 C4 N1 C8 -146.06(14) . . . . ?
C8 N1 N2 N3 0.04(14) . . . . ?
C4 N1 N2 N3 178.02(11) . . . . ?
N1 N2 N3 C7 0.39(14) . . . . ?
N1 N2 N3 Cu1 -172.42(10) . . . . ?
N2 N3 C7 C8 -0.67(16) . . . . ?
Cu1 N3 C7 C8 174.19(9) . . . . ?
N2 N3 C7 C10 179.96(11) . . . . ?
Cu1 N3 C7 C10 -5.18(14) . . . . ?
N2 N1 C8 C7 -0.42(14) . . . . ?
C4 N1 C8 C7 -178.03(13) . . . . ?
N2 N1 C8 C9 178.84(13) . . . . ?
C4 N1 C8 C9 1.2(2) . . . . ?
N3 C7 C8 N1 0.64(14) . . . . ?
C10 C7 C8 N1 179.84(14) . . . . ?
N3 C7 C8 C9 -178.59(13) . . . . ?
C10 C7 C8 C9 0.6(3) . . . . ?
N3 C7 C10 O1 -176.39(12) . . . . ?
C8 C7 C10 O1 4.5(2) . . . . ?
N3 C7 C10 O2 2.90(18) . . . . ?
C8 C7 C10 O2 -176.26(14) . . . . ?
O1 C10 O2 Cu1 -179.66(11) . . . . ?
C7 C10 O2 Cu1 1.09(15) . . . . ?
O7 C11 N5 C13 -0.4(2) . . . . ?
O7 C11 N5 C12 -179.90(14) . . . . ?
